data_7027622
loop_
_publ_author_name
'Bhattacharyya, Pravat'
'Loza, Maria L.'
'Parr, Jonathan'
'Slawin, Alexandra M. Z.'

_publ_section_title
;
 Complexes of ruthenium with tridentate [P,N,O] ligands
;
_journal_issue 17
_journal_name_full 'Journal of the Chemical Society, Dalton Transactions'
_journal_page_first 2917
_journal_paper_doi 10.1039/a904905c
_journal_year 1999
_chemical_formula_analytical 'C28 H26 Cl5 N O2 P Ru S'
_chemical_formula_moiety 'C28 H26 Cl5 N O2 P Ru S'
_chemical_formula_structural 'C28 H26 Cl5 N O2 P Ru S'
_chemical_formula_sum 'C28 H26 Cl5 N O2 P Ru S'
_chemical_formula_weight 749.85
_chemical_melting_point ?
_space_group_IT_number 2
_symmetry_cell_setting triclinic
_symmetry_space_group_name_Hall '-P 1'
_symmetry_space_group_name_H-M 'P -1'
_atom_sites_solution_hydrogens geom
_atom_sites_solution_primary direct
_atom_sites_solution_secondary difmap
_audit_creation_method SHELXL
_cell_angle_alpha 107.8590(10)
_cell_angle_beta 90.1360(10)
_cell_angle_gamma 98.5150(10)
_cell_formula_units_Z 2
_cell_length_a 9.7225(2)
_cell_length_b 10.4699(2)
_cell_length_c 16.2582(4)
_cell_measurement_reflns_used 34
_cell_measurement_temperature 293(2)
_cell_measurement_theta_max 166
_cell_measurement_theta_min 12
_cell_volume 1555.86(6)
_computing_cell_refinement SMART/SAINT
_computing_data_collection SMART
_computing_data_reduction SAINT
_computing_molecular_graphics SHELXTL
_computing_publication_material SHELXTL
_computing_structure_refinement SHELXTL
_computing_structure_solution SHELXTL
_diffrn_ambient_temperature 293(2)
_diffrn_measurement_device SMART
_diffrn_measurement_method CCD
_diffrn_radiation_monochromator graphite
_diffrn_radiation_source 'fine-focus sealed tube'
_diffrn_radiation_type MoK\a
_diffrn_radiation_wavelength 0.71073
_diffrn_reflns_av_R_equivalents 0.0408
_diffrn_reflns_av_sigmaI/netI 0.0776
_diffrn_reflns_limit_h_max 10
_diffrn_reflns_limit_h_min -10
_diffrn_reflns_limit_k_max 11
_diffrn_reflns_limit_k_min -11
_diffrn_reflns_limit_l_max 18
_diffrn_reflns_limit_l_min -18
_diffrn_reflns_number 7899
_diffrn_reflns_theta_max 23.26
_diffrn_reflns_theta_min 1.32
_diffrn_standards_decay_% -
_diffrn_standards_interval_count -
_diffrn_standards_interval_time -
_diffrn_standards_number -
_exptl_absorpt_coefficient_mu 1.079
_exptl_absorpt_correction_T_max 1.00000
_exptl_absorpt_correction_T_min 0.600600
_exptl_absorpt_correction_type sadabs
_exptl_crystal_colour red
_exptl_crystal_density_diffrn 1.601
_exptl_crystal_density_meas ?
_exptl_crystal_density_method -
_exptl_crystal_description prism
_exptl_crystal_F_000 754
_exptl_crystal_size_max .1
_exptl_crystal_size_mid .1
_exptl_crystal_size_min .15
_refine_diff_density_max 1.097
_refine_diff_density_min -0.833
_refine_diff_density_rms 0.114
_refine_ls_extinction_coef 0.0004(7)
_refine_ls_extinction_expression Fc^*^=kFc[1+0.001xFc^2^\l^3^/sin(2\q)]^-1/4^
_refine_ls_extinction_method SHELXL
_refine_ls_goodness_of_fit_all 1.093
_refine_ls_goodness_of_fit_obs 1.161
_refine_ls_hydrogen_treatment riding
_refine_ls_matrix_type full
_refine_ls_number_parameters 353
_refine_ls_number_reflns 4355
_refine_ls_number_restraints 0
_refine_ls_restrained_S_all 1.199
_refine_ls_restrained_S_obs 1.161
_refine_ls_R_factor_all 0.1034
_refine_ls_R_factor_obs 0.0685
_refine_ls_shift/esd_max -0.083
_refine_ls_shift/esd_mean 0.002
_refine_ls_structure_factor_coef Fsqd
_refine_ls_weighting_details 'w=1/[\s^2^(Fo^2^)+(0.0592P)^2^+7.0747P] where P=(Fo^2^+2Fc^2^)/3'
_refine_ls_weighting_scheme calc
_refine_ls_wR_factor_all 0.1843
_refine_ls_wR_factor_obs 0.1522
_reflns_number_observed 3248
_reflns_number_total 4406
_reflns_observed_criterion >2sigma(I)
_cod_data_source_file 904905csup1.cif
_cod_data_source_block 11
_cod_depositor_comments
;
The following automatic conversions were performed:

'_chemical_melting_point' value '-' was changed to '?' - the value is
undefined or not given.

'_symmetry_cell_setting' value 'Triclinic'
changed to 'triclinic' according to
/home/saulius/struct/CIF-dictionaries/cif_core.dic dictionary named
'cif_core.dic' version 2.4.2 from 2011-04-26.

Automatic conversion script
Id: cif_fix_values 1891 2012-01-12 08:04:46Z andrius 

The following automatic conversions were performed:

'_exptl_crystal_density_meas' value '-' was changed to '?' - the
value is perceived as not measured.

Automatic conversion script
Id: cif_fix_values 3008 2015-01-20 13:52:24Z robertas 

The following automatic conversions were performed:

'_refine_ls_weighting_scheme' value 'calc
w=1/[\s^2^(Fo^2^)+(0.0592P)^2^+7.0747P] where P=(Fo^2^+2Fc^2^)/3' was
changed to 'calc'. New tag '_refine_ls_weighting_details' was
created. The value of the new tag was set to
'w=1/[\s^2^(Fo^2^)+(0.0592P)^2^+7.0747P] where P=(Fo^2^+2Fc^2^)/3'.

Automatic conversion script
Id: cif_fix_values 3143 2015-03-26 13:38:13Z robertas 
;
_cod_original_sg_symbol_H-M P-1
_cod_database_code 7027622

loop_
_symmetry_equiv_pos_as_xyz
'x, y, z'
'-x, -y, -z'

loop_
_atom_site_aniso_label
_atom_site_aniso_U_11
_atom_site_aniso_U_22
_atom_site_aniso_U_33
_atom_site_aniso_U_23
_atom_site_aniso_U_13
_atom_site_aniso_U_12
Ru1 0.0281(4) 0.0534(5) 0.0332(4) 0.0152(4) -0.0001(3) 0.0122(3)
Cl1 0.0376(13) 0.086(2) 0.0564(15) 0.0334(14) 0.0020(11) 0.0235(13)
Cl2 0.061(2) 0.054(2) 0.0508(14) 0.0180(12) 0.0017(12) 0.0157(12)
P1 0.0339(13) 0.056(2) 0.0345(13) 0.0155(12) -0.0033(10) 0.0100(11)
C1 0.043(6) 0.064(7) 0.035(5) 0.019(5) -0.006(4) 0.001(5)
C2 0.059(7) 0.085(8) 0.043(6) 0.016(6) -0.008(5) 0.023(6)
C3 0.064(8) 0.101(10) 0.060(7) 0.024(7) -0.030(6) 0.004(7)
C4 0.086(10) 0.117(12) 0.047(7) 0.014(8) -0.029(6) -0.006(9)
C5 0.157(15) 0.106(12) 0.080(10) -0.023(9) -0.039(10) 0.052(11)
C6 0.130(12) 0.088(10) 0.073(9) -0.010(8) -0.057(8) 0.040(9)
C7 0.034(5) 0.056(6) 0.035(5) 0.009(5) -0.008(4) 0.010(5)
C8 0.044(6) 0.054(7) 0.063(6) 0.013(5) -0.010(5) 0.010(5)
C9 0.071(8) 0.056(7) 0.074(8) 0.019(6) -0.021(6) 0.009(6)
C10 0.093(10) 0.085(10) 0.069(8) 0.002(7) -0.007(7) 0.053(9)
C11 0.080(10) 0.123(13) 0.085(9) 0.025(9) 0.021(7) 0.064(10)
C12 0.053(7) 0.084(8) 0.067(7) 0.028(6) 0.015(5) 0.031(6)
C13 0.037(5) 0.050(6) 0.043(5) 0.013(5) 0.004(4) 0.011(4)
C14 0.029(5) 0.055(6) 0.037(5) 0.014(4) 0.001(4) 0.011(4)
C15 0.061(7) 0.069(7) 0.031(5) 0.020(5) 0.005(4) 0.017(6)
C16 0.055(7) 0.077(8) 0.059(7) 0.030(6) 0.018(5) 0.010(6)
C17 0.047(6) 0.074(8) 0.055(6) 0.015(6) 0.007(5) 0.001(5)
N19 0.039(4) 0.054(5) 0.029(4) 0.013(4) -0.002(3) 0.018(4)
C20 0.037(5) 0.065(7) 0.035(5) 0.017(5) -0.002(4) 0.016(5)
C21 0.031(5) 0.062(6) 0.039(5) 0.011(5) -0.006(4) 0.011(5)
O22 0.047(4) 0.057(4) 0.039(4) 0.016(3) -0.001(3) 0.015(3)
C22 0.034(5) 0.046(6) 0.052(6) 0.013(5) 0.000(4) 0.013(4)
C23 0.056(7) 0.069(7) 0.057(7) 0.017(6) 0.004(5) 0.016(6)
C24 0.045(7) 0.059(7) 0.092(9) -0.001(7) -0.009(6) 0.001(5)
C25 0.045(6) 0.078(8) 0.059(7) 0.006(6) -0.015(5) 0.002(6)
C26 0.052(6) 0.076(8) 0.044(6) 0.015(6) -0.002(5) 0.023(6)
S1 0.0486(15) 0.058(2) 0.0370(12) 0.0185(12) 0.0069(10) 0.0198(12)
O1 0.054(4) 0.104(6) 0.050(4) 0.045(4) 0.000(3) 0.021(4)
C27 0.061(7) 0.088(8) 0.061(7) 0.038(6) 0.011(5) 0.003(6)
C18 0.037(6) 0.067(7) 0.047(6) 0.015(5) -0.012(4) -0.006(5)
C28 0.141(12) 0.075(8) 0.058(7) 0.019(6) 0.045(7) 0.045(8)
C30 0.122(12) 0.075(9) 0.103(11) 0.033(8) 0.005(9) 0.011(8)
Cl3 0.104(4) 0.122(4) 0.250(6) 0.007(4) 0.023(4) 0.014(3)
Cl4 0.265(8) 0.169(5) 0.204(6) 0.084(5) -0.130(6) -0.050(5)
Cl5 0.232(7) 0.251(7) 0.250(7) 0.179(6) 0.131(6) 0.131(6)

loop_
_atom_site_label
_atom_site_type_symbol
_atom_site_fract_x
_atom_site_fract_y
_atom_site_fract_z
_atom_site_U_iso_or_equiv
_atom_site_thermal_displace_type
_atom_site_occupancy
_atom_site_calc_flag
_atom_site_refinement_flags
Ru1 Ru 0.61255(7) 0.52485(8) 0.72671(4) 0.0372(3) Uani 1 d .
Cl1 Cl 0.3787(2) 0.5484(3) 0.6844(2) 0.0558(7) Uani 1 d .
Cl2 Cl 0.6644(3) 0.7648(3) 0.7714(2) 0.0544(6) Uani 1 d .
P1 P 0.8462(2) 0.5269(3) 0.75695(14) 0.0406(6) Uani 1 d .
C1 C 0.9393(9) 0.6174(10) 0.8606(6) 0.048(2) Uani 1 d .
C2 C 1.0347(10) 0.5592(12) 0.8934(6) 0.062(3) Uani 1 d .
H2A H 1.0538(10) 0.4737(12) 0.8622(6) 0.074 Uiso 1 calc R
C3 C 1.1038(12) 0.6295(14) 0.9745(7) 0.076(3) Uani 1 d .
H3A H 1.1694(12) 0.5902(14) 0.9961(7) 0.092 Uiso 1 calc R
C4 C 1.0768(14) 0.7508(16) 1.0207(8) 0.088(4) Uani 1 d .
H4A H 1.1259(14) 0.7979(16) 1.0729(8) 0.106 Uiso 1 calc R
C5 C 0.9760(18) 0.8059(16) 0.9907(9) 0.123(6) Uani 1 d .
H5A H 0.9521(18) 0.8879(16) 1.0247(9) 0.147 Uiso 1 calc R
C6 C 0.9092(15) 0.7405(14) 0.9102(8) 0.103(5) Uani 1 d .
H6A H 0.8432(15) 0.7807(14) 0.8896(8) 0.123 Uiso 1 calc R
C7 C 0.8993(9) 0.3604(9) 0.7269(5) 0.043(2) Uani 1 d .
C8 C 0.8203(10) 0.2587(10) 0.7534(6) 0.055(3) Uani 1 d .
H8A H 0.7403(10) 0.2759(10) 0.7834(6) 0.066 Uiso 1 calc R
C9 C 0.8616(12) 0.1315(11) 0.7348(7) 0.067(3) Uani 1 d .
H9A H 0.8113(12) 0.0649(11) 0.7545(7) 0.081 Uiso 1 calc R
C10 C 0.9749(15) 0.1045(14) 0.6881(8) 0.083(4) Uani 1 d .
H10A H 1.0004(15) 0.0184(14) 0.6735(8) 0.100 Uiso 1 calc R
C11 C 1.0512(14) 0.2046(16) 0.6627(8) 0.093(4) Uani 1 d .
H11A H 1.1298(14) 0.1857(16) 0.6315(8) 0.111 Uiso 1 calc R
C12 C 1.0166(11) 0.3306(12) 0.6812(7) 0.065(3) Uani 1 d .
H12A H 1.0714(11) 0.3969(12) 0.6634(7) 0.078 Uiso 1 calc R
C13 C 0.9212(9) 0.6071(9) 0.6783(6) 0.043(2) Uani 1 d .
C14 C 0.8293(8) 0.5906(9) 0.6067(5) 0.040(2) Uani 1 d .
C15 C 0.8705(10) 0.6448(10) 0.5422(5) 0.052(3) Uani 1 d .
H15A H 0.8093(10) 0.6360(10) 0.4961(5) 0.062 Uiso 1 calc R
C16 C 1.0066(11) 0.7137(11) 0.5475(7) 0.062(3) Uani 1 d .
H16A H 1.0367(11) 0.7506(11) 0.5042(7) 0.074 Uiso 1 calc R
C17 C 1.0951(11) 0.7268(11) 0.6155(6) 0.061(3) Uani 1 d .
H17A H 1.1852(11) 0.7729(11) 0.6178(6) 0.073 Uiso 1 calc R
N19 N 0.6936(7) 0.5132(7) 0.6077(4) 0.040(2) Uani 1 d .
C20 C 0.6409(9) 0.4229(10) 0.5358(6) 0.045(2) Uani 1 d .
H20A H 0.6768(9) 0.4301(10) 0.4842(6) 0.054 Uiso 1 calc R
C21 C 0.5312(9) 0.3133(10) 0.5315(5) 0.045(2) Uani 1 d .
O22 O 0.5536(6) 0.3273(6) 0.6831(4) 0.047(2) Uani 1 d .
C22 C 0.4995(9) 0.2656(9) 0.6030(6) 0.044(2) Uani 1 d .
C23 C 0.4086(11) 0.1439(11) 0.5887(7) 0.061(3) Uani 1 d .
H23A H 0.3896(11) 0.1090(11) 0.6343(7) 0.073 Uiso 1 calc R
C24 C 0.3460(11) 0.0741(11) 0.5073(8) 0.072(3) Uani 1 d .
H24A H 0.2821(11) -0.0044(11) 0.5000(8) 0.086 Uiso 1 calc R
C25 C 0.3770(11) 0.1194(12) 0.4363(7) 0.065(3) Uani 1 d .
H25A H 0.3356(11) 0.0714(12) 0.3818(7) 0.078 Uiso 1 calc R
C26 C 0.4692(10) 0.2356(11) 0.4488(6) 0.056(3) Uani 1 d .
H26A H 0.4924(10) 0.2651(11) 0.4015(6) 0.068 Uiso 1 calc R
S1 S 0.5388(2) 0.5099(3) 0.85897(14) 0.0459(6) Uani 1 d .
O1 O 0.6345(7) 0.4625(8) 0.9099(4) 0.063(2) Uani 1 d .
C27 C 0.3754(11) 0.3981(12) 0.8449(7) 0.068(3) Uani 1 d .
H27A H 0.3866(11) 0.3090(12) 0.8087(7) 0.101 Uiso 1 calc R
H27B H 0.3070(11) 0.4320(12) 0.8181(7) 0.101 Uiso 1 calc R
H27C H 0.3453(11) 0.3935(12) 0.9002(7) 0.101 Uiso 1 calc R
C18 C 1.0547(9) 0.6735(10) 0.6810(6) 0.053(3) Uani 1 d .
H18A H 1.1173(9) 0.6824(10) 0.7266(6) 0.063 Uiso 1 calc R
C28 C 0.4901(15) 0.6633(12) 0.9264(7) 0.089(4) Uani 1 d .
H28A H 0.5696(15) 0.7339(12) 0.9396(7) 0.133 Uiso 1 calc R
H28B H 0.4562(15) 0.6501(12) 0.9791(7) 0.133 Uiso 1 calc R
H28C H 0.4182(15) 0.6889(12) 0.8969(7) 0.133 Uiso 1 calc R
C30 C 0.6012(16) 1.0363(14) 1.1661(9) 0.100(4) Uani 1 d .
H30A H 0.5729(16) 1.1218(14) 1.2011(9) 0.120 Uiso 1 calc R
Cl3 Cl 0.4641(5) 0.9072(5) 1.1385(4) 0.171(2) Uani 1 d .
Cl4 Cl 0.7341(8) 0.9887(6) 1.2211(4) 0.216(3) Uani 1 d .
Cl5 Cl 0.6803(7) 1.0527(7) 1.0744(5) 0.211(3) Uani 1 d .

loop_
_atom_type_symbol
_atom_type_description
_atom_type_scat_dispersion_real
_atom_type_scat_dispersion_imag
_atom_type_scat_source
C C 0.0033 0.0016 'International Tables Vol C Tables 4.2.6.8 and 6.1.1.4'
H H 0.0000 0.0000 'International Tables Vol C Tables 4.2.6.8 and 6.1.1.4'
N N 0.0061 0.0033 'International Tables Vol C Tables 4.2.6.8 and 6.1.1.4'
O O 0.0106 0.0060 'International Tables Vol C Tables 4.2.6.8 and 6.1.1.4'
P P 0.1023 0.0942 'International Tables Vol C Tables 4.2.6.8 and 6.1.1.4'
S S 0.1246 0.1234 'International Tables Vol C Tables 4.2.6.8 and 6.1.1.4'
Cl Cl 0.1484 0.1585 'International Tables Vol C Tables 4.2.6.8 and 6.1.1.4'
Ru Ru -1.2594 0.8363 'International Tables Vol C Tables 4.2.6.8 and 6.1.1.4'

loop_
_geom_angle_atom_site_label_1
_geom_angle_atom_site_label_2
_geom_angle_atom_site_label_3
_geom_angle
O22 Ru1 N19 87.9(3)
O22 Ru1 S1 86.1(2)
N19 Ru1 S1 171.2(2)
O22 Ru1 P1 98.5(2)
N19 Ru1 P1 79.0(2)
S1 Ru1 P1 95.57(8)
O22 Ru1 Cl2 174.4(2)
N19 Ru1 Cl2 91.0(2)
S1 Ru1 Cl2 95.61(9)
P1 Ru1 Cl2 86.65(9)
O22 Ru1 Cl1 87.4(2)
N19 Ru1 Cl1 95.1(2)
S1 Ru1 Cl1 90.99(8)
P1 Ru1 Cl1 171.42(9)
Cl2 Ru1 Cl1 87.22(9)
C7 P1 C1 104.1(4)
C7 P1 C13 105.6(4)
C1 P1 C13 107.0(4)
C7 P1 Ru1 114.6(3)
C1 P1 Ru1 125.0(3)
C13 P1 Ru1 98.8(3)
C2 C1 C6 118.4(9)
C2 C1 P1 120.5(8)
C6 C1 P1 120.9(7)
C1 C2 C3 119.8(11)
C4 C3 C2 121.2(11)
C3 C4 C5 119.4(12)
C4 C5 C6 120.5(13)
C1 C6 C5 120.6(11)
C12 C7 C8 118.5(9)
C12 C7 P1 123.2(8)
C8 C7 P1 118.3(7)
C9 C8 C7 119.9(10)
C10 C9 C8 120.2(12)
C9 C10 C11 119.4(12)
C12 C11 C10 122.2(12)
C11 C12 C7 119.8(11)
C18 C13 C14 119.3(8)
C18 C13 P1 126.7(7)
C14 C13 P1 113.9(7)
C15 C14 C13 120.8(8)
C15 C14 N19 124.2(7)
C13 C14 N19 115.0(7)
C14 C15 C16 118.5(9)
C17 C16 C15 120.4(9)
C16 C17 C18 121.7(10)
C20 N19 C14 118.1(7)
C20 N19 Ru1 123.1(6)
C14 N19 Ru1 117.7(5)
N19 C20 C21 124.0(8)
C22 C21 C26 118.8(9)
C22 C21 C20 122.5(8)
C26 C21 C20 117.7(8)
C22 O22 Ru1 121.8(5)
O22 C22 C23 117.3(8)
O22 C22 C21 124.4(8)
C23 C22 C21 118.3(9)
C24 C23 C22 120.9(10)
C23 C24 C25 121.3(11)
C26 C25 C24 118.3(10)
C25 C26 C21 122.3(9)
O1 S1 C28 108.4(5)
O1 S1 C27 107.0(5)
C28 S1 C27 100.3(6)
O1 S1 Ru1 116.5(3)
C28 S1 Ru1 113.0(4)
C27 S1 Ru1 110.2(3)
C13 C18 C17 119.3(9)
Cl5 C30 Cl3 109.9(9)
Cl5 C30 Cl4 102.7(8)
Cl3 C30 Cl4 108.9(7)

loop_
_geom_bond_atom_site_label_1
_geom_bond_atom_site_label_2
_geom_bond_distance
Ru1 O22 1.964(6)
Ru1 N19 2.066(7)
Ru1 S1 2.311(2)
Ru1 P1 2.318(2)
Ru1 Cl2 2.366(3)
Ru1 Cl1 2.443(2)
P1 C7 1.813(9)
P1 C1 1.821(9)
P1 C13 1.831(9)
C1 C2 1.371(12)
C1 C6 1.369(15)
C2 C3 1.409(14)
C3 C4 1.33(2)
C4 C5 1.37(2)
C5 C6 1.39(2)
C7 C12 1.384(13)
C7 C8 1.396(13)
C8 C9 1.393(13)
C9 C10 1.35(2)
C10 C11 1.36(2)
C11 C12 1.35(2)
C13 C18 1.372(12)
C13 C14 1.418(11)
C14 C15 1.371(11)
C14 N19 1.445(11)
C15 C16 1.399(13)
C16 C17 1.359(13)
C17 C18 1.380(13)
N19 C20 1.304(11)
C20 C21 1.431(12)
C21 C22 1.417(12)
C21 C26 1.419(12)
O22 C22 1.330(10)
C22 C23 1.394(13)
C23 C24 1.387(14)
C24 C25 1.395(15)
C25 C26 1.360(14)
S1 O1 1.478(6)
S1 C28 1.775(11)
S1 C27 1.798(11)
C30 Cl5 1.722(14)
C30 Cl3 1.702(15)
C30 Cl4 1.782(15)

loop_
_geom_torsion_atom_site_label_1
_geom_torsion_atom_site_label_2
_geom_torsion_atom_site_label_3
_geom_torsion_atom_site_label_4
_geom_torsion
O22 Ru1 P1 C7 3.6(4)
N19 Ru1 P1 C7 -82.6(4)
S1 Ru1 P1 C7 90.5(3)
Cl2 Ru1 P1 C7 -174.2(3)
Cl1 Ru1 P1 C7 -129.7(7)
O22 Ru1 P1 C1 -126.7(4)
N19 Ru1 P1 C1 147.1(4)
S1 Ru1 P1 C1 -39.8(4)
Cl2 Ru1 P1 C1 55.5(4)
Cl1 Ru1 P1 C1 100.0(7)
O22 Ru1 P1 C13 115.3(3)
N19 Ru1 P1 C13 29.1(4)
S1 Ru1 P1 C13 -157.8(3)
Cl2 Ru1 P1 C13 -62.5(3)
Cl1 Ru1 P1 C13 -18.0(7)
C7 P1 C1 C2 5.6(9)
C13 P1 C1 C2 -105.9(8)
Ru1 P1 C1 C2 139.9(7)
C7 P1 C1 C6 -169.9(10)
C13 P1 C1 C6 78.6(11)
Ru1 P1 C1 C6 -35.6(11)
C6 C1 C2 C3 -3.0(17)
P1 C1 C2 C3 -178.7(8)
C1 C2 C3 C4 1.0(18)
C2 C3 C4 C5 2.8(21)
C3 C4 C5 C6 -4.5(25)
C2 C1 C6 C5 1.4(21)
P1 C1 C6 C5 177.0(12)
C4 C5 C6 C1 2.4(26)
C1 P1 C7 C12 -87.8(8)
C13 P1 C7 C12 24.7(9)
Ru1 P1 C7 C12 132.3(7)
C1 P1 C7 C8 90.2(7)
C13 P1 C7 C8 -157.3(7)
Ru1 P1 C7 C8 -49.7(7)
C12 C7 C8 C9 1.0(13)
P1 C7 C8 C9 -177.1(7)
C7 C8 C9 C10 -2.7(15)
C8 C9 C10 C11 2.7(17)
C9 C10 C11 C12 -1.1(20)
C10 C11 C12 C7 -0.6(19)
C8 C7 C12 C11 0.6(15)
P1 C7 C12 C11 178.6(9)
C7 P1 C13 C18 -82.6(9)
C1 P1 C13 C18 27.9(10)
Ru1 P1 C13 C18 158.7(8)
C7 P1 C13 C14 94.5(7)
C1 P1 C13 C14 -155.1(7)
Ru1 P1 C13 C14 -24.2(7)
C18 C13 C14 C15 -2.7(13)
P1 C13 C14 C15 -179.9(7)
C18 C13 C14 N19 176.9(8)
P1 C13 C14 N19 -0.4(10)
C13 C14 C15 C16 1.7(14)
N19 C14 C15 C16 -177.8(8)
C14 C15 C16 C17 -0.4(15)
C15 C16 C17 C18 0.0(16)
C15 C14 N19 C20 42.9(12)
C13 C14 N19 C20 -136.6(8)
C15 C14 N19 Ru1 -148.8(7)
C13 C14 N19 Ru1 31.7(9)
O22 Ru1 N19 C20 30.9(6)
S1 Ru1 N19 C20 77.8(16)
P1 Ru1 N19 C20 130.0(6)
Cl2 Ru1 N19 C20 -143.6(6)
Cl1 Ru1 N19 C20 -56.3(6)
O22 Ru1 N19 C14 -136.7(6)
S1 Ru1 N19 C14 -89.8(16)
P1 Ru1 N19 C14 -37.6(5)
Cl2 Ru1 N19 C14 48.8(5)
Cl1 Ru1 N19 C14 136.1(5)
C14 N19 C20 C21 160.7(7)
Ru1 N19 C20 C21 -6.8(11)
N19 C20 C21 C22 -20.9(13)
N19 C20 C21 C26 170.3(8)
N19 Ru1 O22 C22 -40.9(6)
S1 Ru1 O22 C22 145.5(6)
P1 Ru1 O22 C22 -119.5(6)
Cl2 Ru1 O22 C22 37.5(22)
Cl1 Ru1 O22 C22 54.3(6)
Ru1 O22 C22 C23 -152.9(6)
Ru1 O22 C22 C21 28.9(11)
C26 C21 C22 O22 178.2(8)
C20 C21 C22 O22 9.5(13)
C26 C21 C22 C23 0.0(12)
C20 C21 C22 C23 -168.6(8)
O22 C22 C23 C24 179.0(8)
C21 C22 C23 C24 -2.7(14)
C22 C23 C24 C25 3.2(16)
C23 C24 C25 C26 -0.9(16)
C24 C25 C26 C21 -1.8(15)
C22 C21 C26 C25 2.3(14)
C20 C21 C26 C25 171.5(9)
O22 Ru1 S1 O1 79.3(4)
N19 Ru1 S1 O1 32.2(15)
P1 Ru1 S1 O1 -18.9(4)
Cl2 Ru1 S1 O1 -106.1(4)
Cl1 Ru1 S1 O1 166.6(4)
O22 Ru1 S1 C28 -154.2(6)
N19 Ru1 S1 C28 158.8(15)
P1 Ru1 S1 C28 107.6(5)
Cl2 Ru1 S1 C28 20.4(5)
Cl1 Ru1 S1 C28 -66.9(5)
O22 Ru1 S1 C27 -42.8(4)
N19 Ru1 S1 C27 -89.9(15)
P1 Ru1 S1 C27 -141.0(4)
Cl2 Ru1 S1 C27 131.8(4)
Cl1 Ru1 S1 C27 44.5(4)
C14 C13 C18 C17 2.2(14)
P1 C13 C18 C17 179.1(7)
C16 C17 C18 C13 -1.0(16)
